data_7119269
loop_
_publ_author_name
'Iyer, Akila'
'Jockusch, Steffen'
'Sivaguru, Jayaraman'

_publ_section_title
;
 A photo-auxiliary approach - enabling excited state classical
 phototransformations with metal free visible light irradiation.
;
_journal_issue 10
_journal_name_full 'Chemical communications (Cambridge, England)'
_journal_page_first 1692
_journal_page_last 1695
_journal_paper_doi 10.1039/c6cc09261f
_journal_volume 53
_journal_year 2017
_chemical_formula_moiety 'C H Cl3, C16 H14 N2 O4'
_chemical_formula_sum 'C17 H15 Cl3 N2 O4'
_chemical_formula_weight 417.66
_space_group_crystal_system triclinic
_space_group_IT_number 2
_space_group_name_Hall '-P 1'
_space_group_name_H-M_alt 'P -1'
_symmetry_space_group_name_Hall '-P 1'
_symmetry_space_group_name_H-M 'P -1'
_atom_sites_solution_hydrogens geom
_atom_sites_solution_primary direct
_audit_creation_date 2016-08-04
_audit_creation_method
;
Olex2 1.2
(compiled 2016.02.19 svn.r3266 for OlexSys, GUI svn.r5155)
;
_audit_update_record
;
2016-09-15 deposited with the CCDC.
2017-01-03 downloaded from the CCDC.
;
_cell_angle_alpha 110.4070(10)
_cell_angle_beta 100.7570(10)
_cell_angle_gamma 97.3850(10)
_cell_formula_units_Z 4
_cell_length_a 7.9596(2)
_cell_length_b 15.2341(4)
_cell_length_c 16.7564(5)
_cell_measurement_reflns_used 9857
_cell_measurement_temperature 103(2)
_cell_measurement_theta_max 66.674
_cell_measurement_theta_min 5.787
_cell_volume 1829.03(9)
_computing_cell_refinement 'SAINT v8.34A (Bruker, 2013)'
_computing_data_reduction 'SAINT v8.34A (Bruker, 2013)'
_computing_molecular_graphics 'Olex2 (Dolomanov et al., 2009)'
_computing_publication_material 'Olex2 (Dolomanov et al., 2009)'
_computing_structure_refinement 'XL (Sheldrick, 2008)'
_computing_structure_solution 'XT (Sheldrick, 2015)'
_diffrn_ambient_temperature 102.76
_diffrn_measured_fraction_theta_full 0.976
_diffrn_measured_fraction_theta_max 0.976
_diffrn_measurement_device_type 'Bruker APEX-II CCD'
_diffrn_measurement_method '\f and \w scans'
_diffrn_radiation_type CuK\a
_diffrn_radiation_wavelength 1.54178
_diffrn_reflns_av_R_equivalents 0.2275
_diffrn_reflns_av_unetI/netI 0.0248
_diffrn_reflns_Laue_measured_fraction_full 0.976
_diffrn_reflns_Laue_measured_fraction_max 0.976
_diffrn_reflns_limit_h_max 9
_diffrn_reflns_limit_h_min -9
_diffrn_reflns_limit_k_max 16
_diffrn_reflns_limit_k_min -18
_diffrn_reflns_limit_l_max 19
_diffrn_reflns_limit_l_min 0
_diffrn_reflns_number 6332
_diffrn_reflns_point_group_measured_fraction_full 0.976
_diffrn_reflns_point_group_measured_fraction_max 0.976
_diffrn_reflns_theta_full 66.688
_diffrn_reflns_theta_max 66.688
_diffrn_reflns_theta_min 5.787
_diffrn_standards_number 0
_exptl_absorpt_coefficient_mu 4.772
_exptl_absorpt_correction_T_max 0.752818
_exptl_absorpt_correction_T_min 0.450181
_exptl_absorpt_correction_type multi-scan
_exptl_absorpt_process_details
;
 TWINABS-2012/1 (Bruker,2012) was used for absorption correction.

For component 1:
 wR2(int) was 0.0896 before and 0.0360 after correction.
 The Ratio of minimum to maximum transmission is 0.60.
 The \l/2 correction factor is Not present

For component 2:
 wR2(int) was 0.1426 before and 0.0472 after correction.
 The Ratio of minimum to maximum transmission is 0.60.
 The \l/2 correction factor is Not present

Final HKLF 4 output contains 40175 reflections, Rint = 0.0359
 (29515 with I > 3sig(I), Rint = 0.0345)
;
_exptl_crystal_colour colourless
_exptl_crystal_density_diffrn 1.517
_exptl_crystal_description plate
_exptl_crystal_F_000 856
_exptl_crystal_size_max 0.3
_exptl_crystal_size_mid 0.16
_exptl_crystal_size_min 0.06
_refine_diff_density_max 0.275
_refine_diff_density_min -0.255
_refine_diff_density_rms 0.053
_refine_ls_extinction_method none
_refine_ls_goodness_of_fit_ref 1.026
_refine_ls_hydrogen_treatment constr
_refine_ls_matrix_type full
_refine_ls_number_parameters 473
_refine_ls_number_reflns 6332
_refine_ls_number_restraints 0
_refine_ls_restrained_S_all 1.026
_refine_ls_R_factor_all 0.0322
_refine_ls_R_factor_gt 0.0296
_refine_ls_shift/su_max 0.001
_refine_ls_shift/su_mean 0.000
_refine_ls_structure_factor_coef Fsqd
_refine_ls_weighting_details 'w=1/[\s^2^(Fo^2^)+(0.0337P)^2^+1.3126P] where P=(Fo^2^+2Fc^2^)/3'
_refine_ls_weighting_scheme calc
_refine_ls_wR_factor_gt 0.0736
_refine_ls_wR_factor_ref 0.0748
_reflns_Friedel_coverage 0.000
_reflns_number_gt 5918
_reflns_number_total 6332
_reflns_threshold_expression 'I > 2\s(I)'
_cod_data_source_file c6cc09261f2.cif
_cod_data_source_block compd_2
_cod_depositor_comments
;
Adding full bibliography for 7119269--7119271.cif.

2017-10-04
Z value and formula fixed to values more according to usual
chemical conventions.                 miguel
;
_cod_original_formula_sum 'C34 H30 Cl6 N4 O8'
_cod_original_formula_weight 835.32
_cod_original_formula_moiety '2(C H Cl3), 2(C16 H14 N2 O4)'
_cod_original_formula_units_Z 2
_cod_original_cell_volume 1829.02(9)
_cod_database_code 7119269
_shelx_space_group_comment
;
The symmetry employed for this shelxl refinement is uniquely defined
by the following loop, which should always be used as a source of
symmetry information in preference to the above space-group names.
They are only intended as comments.
;
_shelx_estimated_absorpt_t_max 0.763
_shelx_estimated_absorpt_t_min 0.329
_olex2_refinement_description
;
1. Fixed Uiso
 At 1.2 times of:
  All C(H) groups, All C(H,H) groups
 At 1.5 times of:
  All C(H,H,H) groups
2.a Ternary CH refined with riding coordinates:
 C01D(H01Q), C01G(H01R)
2.b Secondary CH2 refined with riding coordinates:
 C00V(H00A,H00B), C00X(H00E,H00F), C00Y(H00C,H00D), C018(H01H,H01I)
2.c Aromatic/amide H refined with riding coordinates:
 C00S(H00S), C00Z(H00Z), C012(H012), C013(H013), C016(H016), C019(H019),
 C01B(H01J), C01C(H01G)
2.d Idealised Me refined as rotating group:
 C017(H01A,H01B,H01C), C01A(H01D,H01E,H01F), C01E(H01K,H01L,H01M), C01F(H01N,
 H01O,H01P)
;
_shelx_shelxl_version_number 2014/7
_olex2_submission_special_instructions 'No special instructions were received'

loop_
_space_group_symop_operation_xyz
'x, y, z'
'-x, -y, -z'

loop_
_atom_site_label
_atom_site_type_symbol
_atom_site_fract_x
_atom_site_fract_y
_atom_site_fract_z
_atom_site_U_iso_or_equiv
_atom_site_adp_type
_atom_site_occupancy
_atom_site_site_symmetry_order
_atom_site_calc_flag
_atom_site_refinement_flags_posn
Cl01 Cl 0.27512(6) 0.45610(3) 0.94526(3) 0.02507(10) Uani 1 1 d .
Cl02 Cl 0.12747(6) 0.25261(3) 0.86295(3) 0.02459(10) Uani 1 1 d .
Cl03 Cl -0.24871(6) 0.66244(3) 0.45409(3) 0.02774(11) Uani 1 1 d .
Cl04 Cl 0.04249(6) 0.36784(3) 1.02248(3) 0.02706(11) Uani 1 1 d .
Cl05 Cl -0.32061(6) 0.74938(3) 0.62458(3) 0.03196(11) Uani 1 1 d .
Cl06 Cl -0.28511(6) 0.55159(3) 0.56202(3) 0.03118(12) Uani 1 1 d .
O007 O 0.28532(15) 0.87241(8) 0.28465(8) 0.0204(3) Uani 1 1 d .
O008 O -0.05685(15) 0.75876(8) 0.35734(7) 0.0210(3) Uani 1 1 d .
O009 O 0.41921(15) 0.64146(9) 0.90379(7) 0.0214(3) Uani 1 1 d .
O00A O 0.51592(15) 0.89758(9) 0.50247(8) 0.0222(3) Uani 1 1 d .
O00B O 0.44100(15) 0.90024(9) 1.00950(8) 0.0224(3) Uani 1 1 d .
O00C O 0.47717(16) 0.86821(8) 0.78549(8) 0.0243(3) Uani 1 1 d .
O00D O 0.29237(15) 0.63775(8) 0.39442(8) 0.0208(3) Uani 1 1 d .
O00E O 0.80798(16) 0.75475(9) 0.85115(8) 0.0243(3) Uani 1 1 d .
N00F N 0.24081(18) 0.81490(10) 0.41481(9) 0.0171(3) Uani 1 1 d .
N00G N 0.45313(18) 0.75727(10) 0.84764(9) 0.0187(3) Uani 1 1 d .
N00H N 0.29067(18) 0.75808(9) 0.34311(9) 0.0167(3) Uani 1 1 d .
N00I N 0.59329(18) 0.81201(10) 0.91699(9) 0.0194(3) Uani 1 1 d .
C00J C 0.0645(2) 0.81187(11) 0.41636(10) 0.0143(3) Uani 1 1 d .
C00K C 0.3129(2) 0.66602(11) 0.33704(10) 0.0154(3) Uani 1 1 d .
C00L C 0.3104(2) 0.79414(11) 0.27747(10) 0.0152(3) Uani 1 1 d .
C00M C 0.2459(2) 0.92902(11) 0.54662(10) 0.0143(3) Uani 1 1 d .
C00N C 0.3632(2) 0.72416(11) 0.20267(10) 0.0159(3) Uani 1 1 d .
C00O C 0.0713(2) 0.88573(11) 0.50312(10) 0.0136(3) Uani 1 1 d .
C00P C 0.4019(2) 0.79187(12) 0.78053(11) 0.0176(3) Uani 1 1 d .
C00Q C 0.7669(2) 0.80798(12) 0.91293(11) 0.0166(3) Uani 1 1 d .
C00R C 0.8728(2) 0.88058(11) 0.99887(10) 0.0153(3) Uani 1 1 d .
C00S C 0.2916(2) 1.00154(12) 0.62914(11) 0.0190(3) Uani 1 1 d .
H00S H 0.4106 1.0305 0.6589 0.023 Uiso 1 1 calc R
C00T C 0.7613(2) 0.92569(11) 1.04631(10) 0.0151(3) Uani 1 1 d .
C00U C 0.2493(2) 0.72380(12) 0.70833(11) 0.0174(3) Uani 1 1 d .
C00V C 0.2394(2) 0.62522(11) 0.17635(10) 0.0174(3) Uani 1 1 d .
H00A H 0.1198 0.6295 0.1837 0.021 Uiso 1 1 calc R
H00B H 0.2365 0.5783 0.1175 0.021 Uiso 1 1 calc R
C00W C 0.3597(2) 0.88372(11) 0.49063(10) 0.0151(3) Uani 1 1 d .
C00X C 0.2893(2) 0.62171(11) 0.68376(11) 0.0175(3) Uani 1 1 d .
H00E H 0.4149 0.6205 0.6891 0.021 Uiso 1 1 calc R
H00F H 0.2166 0.5747 0.6263 0.021 Uiso 1 1 calc R
C00Y C 0.5097(2) 0.68193(12) 0.24284(11) 0.0174(3) Uani 1 1 d .
H00C H 0.5888 0.7278 0.2991 0.021 Uiso 1 1 calc R
H00D H 0.5767 0.6496 0.2011 0.021 Uiso 1 1 calc R
C00Z C -0.0635(2) 0.91336(11) 0.54068(11) 0.0166(3) Uani 1 1 d .
H00Z H -0.1822 0.8834 0.5112 0.020 Uiso 1 1 calc R
C010 C 0.3707(2) 0.66858(11) 0.84526(10) 0.0159(3) Uani 1 1 d .
C011 C 0.2225(2) 0.61656(12) 0.76430(10) 0.0167(3) Uani 1 1 d .
C012 C 1.0522(2) 0.90436(12) 1.03233(11) 0.0193(3) Uani 1 1 d .
H012 H 1.1278 0.8729 0.9999 0.023 Uiso 1 1 calc R
C013 C 0.8250(2) 0.99759(12) 1.12919(11) 0.0202(3) Uani 1 1 d .
H013 H 0.7490 1.0287 1.1616 0.024 Uiso 1 1 calc R
C014 C 0.5772(2) 0.88310(11) 0.99413(11) 0.0159(3) Uani 1 1 d .
C015 C 0.3619(2) 0.61209(11) 0.25363(10) 0.0163(3) Uani 1 1 d .
C016 C 1.0060(2) 1.02211(12) 1.16279(11) 0.0232(4) Uani 1 1 d .
H016 H 1.0544 1.0713 1.2193 0.028 Uiso 1 1 calc R
C017 C 0.3890(2) 0.76414(13) 0.13384(11) 0.0223(4) Uani 1 1 d .
H01A H 0.2820 0.7833 0.1127 0.033 Uiso 1 1 calc GR
H01B H 0.4154 0.7150 0.0846 0.033 Uiso 1 1 calc GR
H01C H 0.4864 0.8200 0.1597 0.033 Uiso 1 1 calc GR
C018 C 0.1132(2) 0.69139(12) 0.75347(11) 0.0189(3) Uani 1 1 d .
H01H H -0.0058 0.6627 0.7143 0.023 Uiso 1 1 calc R
H01I H 0.1100 0.7411 0.8098 0.023 Uiso 1 1 calc R
C019 C -0.0181(2) 0.98694(12) 0.62358(11) 0.0208(4) Uani 1 1 d .
H019 H -0.1076 1.0080 0.6512 0.025 Uiso 1 1 calc R
C01A C 0.3844(2) 0.51279(12) 0.24585(12) 0.0230(4) Uani 1 1 d .
H01D H 0.4753 0.5173 0.2963 0.035 Uiso 1 1 calc GR
H01E H 0.4187 0.4812 0.1914 0.035 Uiso 1 1 calc GR
H01F H 0.2737 0.4754 0.2449 0.035 Uiso 1 1 calc GR
C01B C 1.1172(2) 0.97644(13) 1.11578(12) 0.0228(4) Uani 1 1 d .
H01J H 1.2398 0.9946 1.1409 0.027 Uiso 1 1 calc R
C01C C 0.1564(2) 1.03025(12) 0.66665(11) 0.0224(4) Uani 1 1 d .
H01G H 0.1834 1.0806 0.7230 0.027 Uiso 1 1 calc R
C01D C 0.2063(2) 0.35180(12) 0.96397(11) 0.0212(4) Uani 1 1 d .
H01Q H 0.3087 0.3393 0.9999 0.025 Uiso 1 1 calc R
C01E C 0.1312(2) 0.52120(13) 0.76056(12) 0.0243(4) Uani 1 1 d .
H01K H 0.0391 0.4899 0.7058 0.036 Uiso 1 1 calc GR
H01L H 0.0792 0.5316 0.8108 0.036 Uiso 1 1 calc GR
H01M H 0.2162 0.4804 0.7626 0.036 Uiso 1 1 calc GR
C01F C 0.1938(2) 0.76058(13) 0.63661(12) 0.0253(4) Uani 1 1 d .
H01N H 0.1549 0.8206 0.6613 0.038 Uiso 1 1 calc GR
H01O H 0.0976 0.7130 0.5901 0.038 Uiso 1 1 calc GR
H01P H 0.2930 0.7720 0.6120 0.038 Uiso 1 1 calc GR
C01G C -0.3558(2) 0.64306(12) 0.53098(11) 0.0228(4) Uani 1 1 d .
H01R H -0.4842 0.6220 0.5029 0.027 Uiso 1 1 calc R

loop_
_atom_site_aniso_label
_atom_site_aniso_U_11
_atom_site_aniso_U_22
_atom_site_aniso_U_33
_atom_site_aniso_U_23
_atom_site_aniso_U_13
_atom_site_aniso_U_12
Cl01 0.0270(2) 0.0224(2) 0.0243(2) 0.00691(17) 0.00849(17) 0.00294(17)
Cl02 0.0307(2) 0.0200(2) 0.0215(2) 0.00450(16) 0.00676(17) 0.00895(16)
Cl03 0.0286(2) 0.0307(2) 0.0206(2) 0.01058(18) 0.00329(17) -0.00320(18)
Cl04 0.0325(2) 0.0291(2) 0.0209(2) 0.00849(17) 0.01173(18) 0.00643(18)
Cl05 0.0351(3) 0.0291(2) 0.0280(2) 0.00698(19) 0.01018(19) 0.00181(19)
Cl06 0.0290(2) 0.0255(2) 0.0339(2) 0.01706(19) -0.00872(19) -0.00399(18)
O007 0.0210(6) 0.0143(6) 0.0257(6) 0.0066(5) 0.0061(5) 0.0056(5)
O008 0.0178(6) 0.0237(6) 0.0170(6) 0.0054(5) 0.0011(5) 0.0006(5)
O009 0.0225(6) 0.0280(6) 0.0166(6) 0.0110(5) 0.0043(5) 0.0087(5)
O00A 0.0120(6) 0.0263(6) 0.0287(7) 0.0099(5) 0.0068(5) 0.0052(5)
O00B 0.0149(6) 0.0276(6) 0.0275(7) 0.0115(5) 0.0081(5) 0.0071(5)
O00C 0.0240(6) 0.0172(6) 0.0306(7) 0.0089(5) 0.0068(5) 0.0017(5)
O00D 0.0216(6) 0.0258(6) 0.0187(6) 0.0120(5) 0.0058(5) 0.0063(5)
O00E 0.0226(6) 0.0283(7) 0.0205(6) 0.0046(5) 0.0087(5) 0.0090(5)
N00F 0.0158(7) 0.0182(7) 0.0149(7) 0.0006(6) 0.0082(5) 0.0056(5)
N00G 0.0134(7) 0.0202(7) 0.0178(7) 0.0058(6) -0.0016(5) 0.0002(5)
N00H 0.0202(7) 0.0165(7) 0.0152(7) 0.0041(6) 0.0098(6) 0.0075(5)
N00I 0.0119(7) 0.0230(7) 0.0158(7) 0.0011(6) -0.0004(5) 0.0012(6)
C00J 0.0147(8) 0.0162(8) 0.0158(8) 0.0091(7) 0.0059(7) 0.0045(6)
C00K 0.0112(7) 0.0176(8) 0.0161(8) 0.0057(7) 0.0017(6) 0.0036(6)
C00L 0.0095(7) 0.0165(8) 0.0175(8) 0.0053(6) 0.0016(6) 0.0011(6)
C00M 0.0165(8) 0.0131(7) 0.0158(8) 0.0075(6) 0.0052(6) 0.0045(6)
C00N 0.0155(8) 0.0178(8) 0.0155(8) 0.0066(7) 0.0050(6) 0.0054(6)
C00O 0.0164(8) 0.0135(7) 0.0152(8) 0.0087(6) 0.0057(6) 0.0053(6)
C00P 0.0156(8) 0.0184(8) 0.0197(8) 0.0059(7) 0.0063(7) 0.0075(6)
C00Q 0.0144(8) 0.0197(8) 0.0178(8) 0.0096(7) 0.0039(6) 0.0043(6)
C00R 0.0147(8) 0.0174(8) 0.0164(8) 0.0098(7) 0.0036(6) 0.0033(6)
C00S 0.0226(9) 0.0158(8) 0.0178(8) 0.0060(7) 0.0052(7) 0.0023(7)
C00T 0.0148(8) 0.0168(8) 0.0162(8) 0.0095(6) 0.0036(6) 0.0026(6)
C00U 0.0164(8) 0.0183(8) 0.0184(8) 0.0080(7) 0.0029(6) 0.0053(6)
C00V 0.0188(8) 0.0161(8) 0.0153(8) 0.0046(6) 0.0016(6) 0.0052(6)
C00W 0.0170(9) 0.0145(7) 0.0164(8) 0.0076(6) 0.0056(6) 0.0048(6)
C00X 0.0209(8) 0.0162(8) 0.0155(8) 0.0064(6) 0.0040(6) 0.0041(6)
C00Y 0.0163(8) 0.0217(8) 0.0169(8) 0.0076(7) 0.0068(6) 0.0088(7)
C00Z 0.0165(8) 0.0194(8) 0.0221(8) 0.0140(7) 0.0089(7) 0.0086(6)
C010 0.0142(8) 0.0189(8) 0.0156(8) 0.0052(7) 0.0067(6) 0.0071(6)
C011 0.0143(8) 0.0197(8) 0.0158(8) 0.0071(7) 0.0027(6) 0.0029(6)
C012 0.0139(8) 0.0240(9) 0.0241(9) 0.0143(7) 0.0043(7) 0.0036(7)
C013 0.0245(9) 0.0197(8) 0.0166(8) 0.0074(7) 0.0051(7) 0.0045(7)
C014 0.0146(8) 0.0183(8) 0.0177(8) 0.0094(7) 0.0052(6) 0.0047(6)
C015 0.0173(8) 0.0165(8) 0.0149(8) 0.0052(6) 0.0035(6) 0.0063(6)
C016 0.0267(9) 0.0211(8) 0.0163(8) 0.0068(7) -0.0020(7) -0.0015(7)
C017 0.0232(9) 0.0280(9) 0.0199(9) 0.0127(7) 0.0074(7) 0.0070(7)
C018 0.0128(8) 0.0236(8) 0.0197(8) 0.0084(7) 0.0017(6) 0.0044(6)
C019 0.0293(9) 0.0206(8) 0.0241(9) 0.0141(7) 0.0169(7) 0.0139(7)
C01A 0.0267(9) 0.0187(8) 0.0231(9) 0.0064(7) 0.0042(7) 0.0105(7)
C01B 0.0156(8) 0.0274(9) 0.0251(9) 0.0160(8) -0.0030(7) -0.0022(7)
C01C 0.0366(10) 0.0157(8) 0.0164(8) 0.0049(7) 0.0109(7) 0.0075(7)
C01D 0.0228(9) 0.0235(9) 0.0169(8) 0.0076(7) 0.0023(7) 0.0072(7)
C01E 0.0246(9) 0.0238(9) 0.0229(9) 0.0103(7) 0.0041(7) -0.0012(7)
C01F 0.0265(9) 0.0268(9) 0.0257(9) 0.0159(8) 0.0009(7) 0.0072(7)
C01G 0.0219(9) 0.0231(9) 0.0220(9) 0.0114(7) 0.0009(7) -0.0018(7)

loop_
_atom_type_symbol
_atom_type_description
_atom_type_scat_dispersion_real
_atom_type_scat_dispersion_imag
_atom_type_scat_source
C C 0.0181 0.0091 'International Tables Vol C Tables 4.2.6.8 and 6.1.1.4'
H H 0.0000 0.0000 'International Tables Vol C Tables 4.2.6.8 and 6.1.1.4'
Cl Cl 0.3639 0.7018 'International Tables Vol C Tables 4.2.6.8 and 6.1.1.4'
N N 0.0311 0.0180 'International Tables Vol C Tables 4.2.6.8 and 6.1.1.4'
O O 0.0492 0.0322 'International Tables Vol C Tables 4.2.6.8 and 6.1.1.4'

loop_
_geom_angle_atom_site_label_1
_geom_angle_atom_site_label_2
_geom_angle_atom_site_label_3
_geom_angle
N00H N00F C00J 122.25(13)
N00H N00F C00W 123.44(13)
C00J N00F C00W 114.23(13)
N00I N00G C00P 118.11(13)
N00I N00G C010 118.74(13)
C010 N00G C00P 123.12(13)
N00F N00H C00K 118.61(13)
N00F N00H C00L 117.98(13)
C00K N00H C00L 123.37(13)
N00G N00I C00Q 122.27(14)
N00G N00I C014 123.38(14)
C00Q N00I C014 114.07(13)
O008 C00J N00F 124.32(15)
O008 C00J C00O 131.56(15)
N00F C00J C00O 104.12(13)
O00D C00K N00H 121.03(15)
O00D C00K C015 126.98(15)
N00H C00K C015 111.99(13)
O007 C00L N00H 120.82(15)
O007 C00L C00N 126.95(15)
N00H C00L C00N 112.23(13)
C00O C00M C00W 109.10(14)
C00S C00M C00O 121.47(15)
C00S C00M C00W 129.42(15)
C00L C00N C00V 106.69(13)
C00L C00N C00Y 107.78(13)
C00L C00N C017 112.03(13)
C00V C00N C00Y 86.64(12)
C017 C00N C00V 120.66(14)
C017 C00N C00Y 119.98(14)
C00M C00O C00J 108.77(14)
C00Z C00O C00J 129.70(15)
C00Z C00O C00M 121.53(15)
O00C C00P N00G 120.58(15)
O00C C00P C00U 127.21(15)
N00G C00P C00U 112.20(14)
O00E C00Q N00I 124.19(15)
O00E C00Q C00R 131.76(15)
N00I C00Q C00R 104.04(13)
C00T C00R C00Q 108.93(14)
C012 C00R C00Q 129.30(16)
C012 C00R C00T 121.77(15)
C00M C00S H00S 121.4
C00M C00S C01C 117.15(16)
C01C C00S H00S 121.4
C00R C00T C014 109.11(14)
C013 C00T C00R 121.46(15)
C013 C00T C014 129.42(15)
C00P C00U C00X 107.32(13)
C00P C00U C018 106.97(13)
C00P C00U C01F 112.40(14)
C018 C00U C00X 87.00(12)
C01F C00U C00X 119.61(14)
C01F C00U C018 120.45(14)
C00N C00V H00A 114.0
C00N C00V H00B 114.0
H00A C00V H00B 111.2
C015 C00V C00N 87.68(12)
C015 C00V H00A 114.0
C015 C00V H00B 114.0
O00A C00W N00F 124.72(15)
O00A C00W C00M 131.51(15)
N00F C00W C00M 103.76(13)
C00U C00X H00E 114.1
C00U C00X H00F 114.1
C00U C00X C011 87.51(12)
H00E C00X H00F 111.2
C011 C00X H00E 114.1
C011 C00X H00F 114.1
C00N C00Y H00C 114.1
C00N C00Y H00D 114.1
C00N C00Y C015 87.51(12)
H00C C00Y H00D 111.2
C015 C00Y H00C 114.1
C015 C00Y H00D 114.1
C00O C00Z H00Z 121.4
C00O C00Z C019 117.21(16)
C019 C00Z H00Z 121.4
O009 C010 N00G 121.01(15)
O009 C010 C011 126.79(15)
N00G C010 C011 112.20(13)
C010 C011 C00X 107.53(13)
C010 C011 C018 106.88(13)
C010 C011 C01E 113.16(14)
C018 C011 C00X 86.63(12)
C01E C011 C00X 119.59(14)
C01E C011 C018 119.73(14)
C00R C012 H012 121.4
C00R C012 C01B 117.10(16)
C01B C012 H012 121.4
C00T C013 H013 121.6
C00T C013 C016 116.83(16)
C016 C013 H013 121.6
O00B C014 N00I 124.73(15)
O00B C014 C00T 131.53(16)
N00I C014 C00T 103.73(13)
C00K C015 C00V 107.84(13)
C00K C015 C00Y 107.21(13)
C00K C015 C01A 112.54(14)
C00V C015 C00Y 86.53(12)
C01A C015 C00V 119.47(14)
C01A C015 C00Y 120.12(14)
C013 C016 H016 119.2
C01B C016 C013 121.69(16)
C01B C016 H016 119.2
C00N C017 H01A 109.5
C00N C017 H01B 109.5
C00N C017 H01C 109.5
H01A C017 H01B 109.5
H01A C017 H01C 109.5
H01B C017 H01C 109.5
C00U C018 C011 87.62(12)
C00U C018 H01H 114.1
C00U C018 H01I 114.1
C011 C018 H01H 114.1
C011 C018 H01I 114.1
H01H C018 H01I 111.2
C00Z C019 H019 119.5
C00Z C019 C01C 121.08(15)
C01C C019 H019 119.5
C015 C01A H01D 109.5
C015 C01A H01E 109.5
C015 C01A H01F 109.5
H01D C01A H01E 109.5
H01D C01A H01F 109.5
H01E C01A H01F 109.5
C012 C01B H01J 119.4
C016 C01B C012 121.14(16)
C016 C01B H01J 119.4
C00S C01C C019 121.55(16)
C00S C01C H01G 119.2
C019 C01C H01G 119.2
Cl01 C01D Cl02 110.10(9)
Cl01 C01D Cl04 110.26(9)
Cl01 C01D H01Q 108.7
Cl02 C01D H01Q 108.7
Cl04 C01D Cl02 110.30(10)
Cl04 C01D H01Q 108.7
C011 C01E H01K 109.5
C011 C01E H01L 109.5
C011 C01E H01M 109.5
H01K C01E H01L 109.5
H01K C01E H01M 109.5
H01L C01E H01M 109.5
C00U C01F H01N 109.5
C00U C01F H01O 109.5
C00U C01F H01P 109.5
H01N C01F H01O 109.5
H01N C01F H01P 109.5
H01O C01F H01P 109.5
Cl03 C01G Cl05 110.97(9)
Cl03 C01G Cl06 110.71(10)
Cl03 C01G H01R 108.3
Cl05 C01G Cl06 110.15(9)
Cl05 C01G H01R 108.3
Cl06 C01G H01R 108.3

loop_
_geom_bond_atom_site_label_1
_geom_bond_atom_site_label_2
_geom_bond_distance
Cl01 C01D 1.7639(17)
Cl02 C01D 1.7659(17)
Cl03 C01G 1.7560(18)
Cl04 C01D 1.7642(18)
Cl05 C01G 1.7634(18)
Cl06 C01G 1.7681(18)
O007 C00L 1.203(2)
O008 C00J 1.204(2)
O009 C010 1.210(2)
O00A C00W 1.200(2)
O00B C014 1.200(2)
O00C C00P 1.205(2)
O00D C00K 1.211(2)
O00E C00Q 1.202(2)
N00F N00H 1.3751(19)
N00F C00J 1.403(2)
N00F C00W 1.406(2)
N00G N00I 1.3754(19)
N00G C00P 1.416(2)
N00G C010 1.408(2)
N00H C00K 1.407(2)
N00H C00L 1.414(2)
N00I C00Q 1.404(2)
N00I C014 1.407(2)
C00J C00O 1.482(2)
C00K C015 1.505(2)
C00L C00N 1.505(2)
C00M C00O 1.396(2)
C00M C00S 1.381(2)
C00M C00W 1.484(2)
C00N C00V 1.559(2)
C00N C00Y 1.559(2)
C00N C017 1.513(2)
C00O C00Z 1.381(2)
C00P C00U 1.506(2)
C00Q C00R 1.485(2)
C00R C00T 1.390(2)
C00R C012 1.382(2)
C00S H00S 0.9500
C00S C01C 1.388(3)
C00T C013 1.385(2)
C00T C014 1.488(2)
C00U C00X 1.555(2)
C00U C018 1.555(2)
C00U C01F 1.513(2)
C00V H00A 0.9900
C00V H00B 0.9900
C00V C015 1.558(2)
C00X H00E 0.9900
C00X H00F 0.9900
C00X C011 1.562(2)
C00Y H00C 0.9900
C00Y H00D 0.9900
C00Y C015 1.563(2)
C00Z H00Z 0.9500
C00Z C019 1.393(2)
C010 C011 1.507(2)
C011 C018 1.559(2)
C011 C01E 1.513(2)
C012 H012 0.9500
C012 C01B 1.394(3)
C013 H013 0.9500
C013 C016 1.394(3)
C015 C01A 1.509(2)
C016 H016 0.9500
C016 C01B 1.387(3)
C017 H01A 0.9800
C017 H01B 0.9800
C017 H01C 0.9800
C018 H01H 0.9900
C018 H01I 0.9900
C019 H019 0.9500
C019 C01C 1.394(3)
C01A H01D 0.9800
C01A H01E 0.9800
C01A H01F 0.9800
C01B H01J 0.9500
C01C H01G 0.9500
C01D H01Q 1.0000
C01E H01K 0.9800
C01E H01L 0.9800
C01E H01M 0.9800
C01F H01N 0.9800
C01F H01O 0.9800
C01F H01P 0.9800
C01G H01R 1.0000
